data_7034339
loop_
_publ_author_name
'Naktode, Kishor'
'Bhattacharjee, Jayeeta'
'Nayek, Hari Pada'
'Panda, Tarun K.'

_publ_section_title
;
 Imidazol-2-ylidene-N'-phenylureate ligands in alkali and alkaline earth
 metal coordination spheres - heterocubane core to polymeric structural
 motif formation.
;
_journal_issue 16
_journal_name_full 'Dalton transactions (Cambridge, England : 2003)'
_journal_page_first 7458
_journal_page_last 7469
_journal_paper_doi 10.1039/c5dt00490j
_journal_volume 44
_journal_year 2015
_chemical_formula_moiety '     C92 H160 Ca3 K4 N18 O10 Si8, 2(C6 H18 N Si2), 2(C7 H8), 2(Ca)'
_chemical_formula_sum 'C118 H212 Ca5 K4 N20 O10 Si12'
_chemical_formula_weight 2764.96
_chemical_name_systematic
;
 ?
;
_space_group_IT_number 2
_symmetry_cell_setting triclinic
_symmetry_space_group_name_Hall '-P 1'
_symmetry_space_group_name_H-M 'P -1'
_atom_sites_solution_hydrogens geom
_atom_sites_solution_primary direct
_atom_sites_solution_secondary difmap
_audit_creation_method SHELXL-97
_audit_update_record
;
2015-03-02 deposited with the CCDC.
2015-03-09 downloaded from the CCDC.
;
_cell_angle_alpha 95.918(6)
_cell_angle_beta 96.395(5)
_cell_angle_gamma 101.199(5)
_cell_formula_units_Z 1
_cell_length_a 13.5505(8)
_cell_length_b 14.8203(10)
_cell_length_c 20.0745(14)
_cell_measurement_reflns_used 8294
_cell_measurement_temperature 150(2)
_cell_measurement_theta_max 70.7611
_cell_measurement_theta_min 3.0635
_cell_volume 3897.7(5)
_computing_cell_refinement
'CrysAlisPro, Agilent Technologies,Version 1.171.35.19 (release 27-10-2011CrysAlis171 .NET)(compiled Oct 27'
_computing_data_collection
'CrysAlisPro, Agilent Technologies,Version 1.171.35.19 (release 27-10-2011CrysAlis171 .NET)(compiled Oct 27'
_computing_data_reduction
'CrysAlisPro, Agilent Technologies,Version 1.171.35.19 (release 27-10-2011CrysAlis171 .NET)(compiled Oct 27'
_computing_molecular_graphics 'ORTEP III & Olex 2.1'
_computing_publication_material WinGX
_computing_structure_refinement 'SHELXL-97 (Sheldrick, 2008)'
_computing_structure_solution 'SHELXL-97 (Sheldrick, 2008)'
_diffrn_ambient_temperature 150(2)
_diffrn_measured_fraction_theta_full 0.979
_diffrn_measured_fraction_theta_max 0.979
_diffrn_measurement_device_type 'SuperNova, Dual, Cu at zero, Eos'
_diffrn_radiation_monochromator mirror
_diffrn_radiation_source 'SuperNova (Cu) X-ray Source'
_diffrn_radiation_type CuK\a
_diffrn_radiation_wavelength 1.54184
_diffrn_reflns_av_R_equivalents 0.0737
_diffrn_reflns_av_sigmaI/netI 0.0998
_diffrn_reflns_limit_h_max 13
_diffrn_reflns_limit_h_min -16
_diffrn_reflns_limit_k_max 18
_diffrn_reflns_limit_k_min -16
_diffrn_reflns_limit_l_max 24
_diffrn_reflns_limit_l_min -18
_diffrn_reflns_number 29900
_diffrn_reflns_theta_full 70.84
_diffrn_reflns_theta_max 70.84
_diffrn_reflns_theta_min 3.06
_exptl_absorpt_coefficient_mu 3.771
_exptl_absorpt_correction_T_max 1.00000
_exptl_absorpt_correction_T_min 0.66635
_exptl_absorpt_correction_type multi-scan
_exptl_absorpt_process_details
'CrysAlisPro, Agilent Technologies,Version 1.171.35.19 (release 27-10-2011 CrysAlis171 .NET)(compiled Oct 27'
_exptl_crystal_colour colorless
_exptl_crystal_density_diffrn 1.178
_exptl_crystal_density_method 'not measured'
_exptl_crystal_description chunk
_exptl_crystal_F_000 1484
_exptl_crystal_size_max 0.25
_exptl_crystal_size_mid 0.21
_exptl_crystal_size_min 0.19
_refine_diff_density_max 0.359
_refine_diff_density_min -0.404
_refine_diff_density_rms 0.068
_refine_ls_extinction_method none
_refine_ls_goodness_of_fit_ref 1.064
_refine_ls_hydrogen_treatment mixed
_refine_ls_matrix_type full
_refine_ls_number_parameters 792
_refine_ls_number_reflns 14690
_refine_ls_number_restraints 0
_refine_ls_restrained_S_all 1.214
_refine_ls_R_factor_all 0.0965
_refine_ls_R_factor_gt 0.0533
_refine_ls_shift/su_max 0.001
_refine_ls_shift/su_mean 0.000
_refine_ls_structure_factor_coef Fsqd
_refine_ls_weighting_details 'calc w=1/[\s^2^(Fo^2^)+(0.0000P)^2^+13.1870P] where P=(Fo^2^+2Fc^2^)/3'
_refine_ls_weighting_scheme calc
_refine_ls_wR_factor_gt 0.1649
_refine_ls_wR_factor_ref 0.1758
_reflns_number_gt 10347
_reflns_number_total 14690
_reflns_threshold_expression >2\s(I)
_cod_data_source_file c5dt00490j2.cif
_cod_data_source_block 5a
_cod_depositor_comments 'Adding full bibliography for 7034333--7034339.cif.'
_cod_original_cell_volume 3897.7(4)
_cod_database_code 7034339

loop_
_symmetry_equiv_pos_as_xyz
'x, y, z'
'-x, -y, -z'

loop_
_atom_site_label
_atom_site_type_symbol
_atom_site_fract_x
_atom_site_fract_y
_atom_site_fract_z
_atom_site_U_iso_or_equiv
_atom_site_adp_type
_atom_site_occupancy
_atom_site_symmetry_multiplicity
_atom_site_calc_flag
_atom_site_refinement_flags
Ca1 Ca 0.0000 1.0000 1.0000 0.0241(3) Uani 1 2 d S
Ca2 Ca 0.11510(8) 0.88702(7) 0.90435(5) 0.0256(2) Uani 1 1 d .
Ca3 Ca 0.41613(9) 0.59446(8) 0.47678(6) 0.0416(3) Uani 1 1 d .
Si1 Si 0.26037(11) 1.08041(10) 1.02980(7) 0.0284(3) Uani 1 1 d .
Si2 Si -0.14186(11) 0.93032(10) 0.84566(7) 0.0298(3) Uani 1 1 d .
Si3 Si 0.35242(13) 0.83628(11) 0.48320(8) 0.0405(4) Uani 1 1 d .
Si4 Si 0.17996(12) 0.67109(11) 0.44410(8) 0.0385(4) Uani 1 1 d .
Si5 Si 0.35086(12) 0.42243(11) 0.58803(8) 0.0361(3) Uani 1 1 d .
Si6 Si 0.31471(12) 0.33779(11) 0.43820(8) 0.0368(4) Uani 1 1 d .
K1 K 0.09725(9) 1.10014(7) 0.86118(6) 0.0341(3) Uani 1 1 d .
K2 K 0.25199(10) 0.74810(8) 0.62749(6) 0.0413(3) Uani 1 1 d .
O1 O 0.1661(2) 1.0276(2) 0.97494(16) 0.0273(7) Uani 1 1 d .
O2 O -0.0284(2) 0.9454(2) 0.88449(16) 0.0272(7) Uani 1 1 d .
O3 O 0.0302(3) 0.8501(2) 1.01305(17) 0.0312(8) Uani 1 1 d .
O4 O 0.1907(3) 0.9707(2) 0.82098(16) 0.0286(8) Uani 1 1 d .
O5 O 0.2262(3) 1.1035(3) 1.10420(18) 0.0437(10) Uani 1 1 d .
N1 N 0.3524(3) 1.0414(3) 0.7253(2) 0.0344(10) Uani 1 1 d .
N2 N 0.2105(3) 1.0362(3) 0.6604(2) 0.0317(10) Uani 1 1 d .
N3 N 0.2177(3) 0.9028(3) 0.7170(2) 0.0270(9) Uani 1 1 d .
N4 N 0.2264(3) 0.6434(3) 0.9569(2) 0.0309(10) Uani 1 1 d .
N5 N 0.0692(3) 0.5962(3) 0.9083(2) 0.0285(9) Uani 1 1 d .
N6 N 0.1211(3) 0.7565(3) 0.9627(2) 0.0278(9) Uani 1 1 d .
N7 N 0.1502(3) 0.8154(3) 0.7998(2) 0.0293(10) Uani 1 1 d .
N8 N 0.2820(3) 0.7342(3) 0.4947(2) 0.0337(10) Uani 1 1 d .
N9 N 0.3722(3) 0.4079(3) 0.5078(2) 0.0357(11) Uani 1 1 d .
N10 N -0.0447(3) 1.2893(3) 0.9448(2) 0.0330(10) Uani 1 1 d .
C1 C 0.0245(4) 1.2854(3) 0.8991(3) 0.0322(12) Uani 1 1 d .
C2 C 0.1290(4) 1.2995(4) 0.9191(3) 0.0372(13) Uani 1 1 d .
H2 H 0.1532 1.3045 0.9649 0.045 Uiso 1 1 calc R
C3 C 0.1976(5) 1.3062(4) 0.8727(3) 0.0425(14) Uani 1 1 d .
H3 H 0.2668 1.3161 0.8877 0.051 Uiso 1 1 calc R
C4 C 0.1642(5) 1.2981(4) 0.8040(3) 0.0495(16) Uani 1 1 d .
H4 H 0.2102 1.3021 0.7728 0.059 Uiso 1 1 calc R
C5 C 0.0606(5) 1.2839(4) 0.7828(3) 0.0476(16) Uani 1 1 d .
H5 H 0.0371 1.2785 0.7370 0.057 Uiso 1 1 calc R
C6 C -0.0085(5) 1.2778(4) 0.8294(3) 0.0378(13) Uani 1 1 d .
H6 H -0.0775 1.2686 0.8141 0.045 Uiso 1 1 calc R
C7 C -0.1653(4) 1.0414(4) 0.8173(3) 0.0454(15) Uani 1 1 d .
H7A H -0.1541 1.0882 0.8557 0.068 Uiso 1 1 calc R
H7B H -0.2341 1.0323 0.7960 0.068 Uiso 1 1 calc R
H7C H -0.1197 1.0608 0.7858 0.068 Uiso 1 1 calc R
C8 C -0.1685(4) 0.8408(4) 0.7700(3) 0.0392(13) Uani 1 1 d .
H8A H -0.1197 0.8569 0.7397 0.059 Uiso 1 1 calc R
H8B H -0.2355 0.8379 0.7474 0.059 Uiso 1 1 calc R
H8C H -0.1640 0.7815 0.7839 0.059 Uiso 1 1 calc R
C9 C 0.3600(4) 1.0107(4) 1.0405(3) 0.0473(15) Uani 1 1 d .
H9A H 0.3319 0.9532 1.0559 0.071 Uiso 1 1 calc R
H9B H 0.4154 1.0447 1.0731 0.071 Uiso 1 1 calc R
H9C H 0.3841 0.9983 0.9980 0.071 Uiso 1 1 calc R
C10 C 0.3232(4) 1.1948(4) 1.0076(3) 0.0441(14) Uani 1 1 d .
H10A H 0.3418 1.1867 0.9629 0.066 Uiso 1 1 calc R
H10B H 0.3830 1.2201 1.0394 0.066 Uiso 1 1 calc R
H10C H 0.2772 1.2365 1.0091 0.066 Uiso 1 1 calc R
C11 C 0.0607(4) 0.7721(3) 1.0126(3) 0.0307(11) Uani 1 1 d .
C12 C 0.1861(4) 0.8969(3) 0.7788(2) 0.0279(11) Uani 1 1 d .
C13 C 0.1356(4) 0.6700(3) 0.9459(2) 0.0273(11) Uani 1 1 d .
C14 C 0.1197(4) 0.5243(4) 0.8977(3) 0.0340(12) Uani 1 1 d .
H14 H 0.0914 0.4658 0.8743 0.041 Uiso 1 1 calc R
C15 C 0.2159(4) 0.5532(4) 0.9267(3) 0.0341(12) Uani 1 1 d .
H15 H 0.2666 0.5190 0.9265 0.041 Uiso 1 1 calc R
C16 C -0.0424(4) 0.5834(4) 0.8844(3) 0.0306(11) Uani 1 1 d .
C17 C -0.0743(4) 0.6750(4) 0.8756(3) 0.0369(13) Uani 1 1 d .
H17A H -0.0697 0.7103 0.9191 0.055 Uiso 1 1 calc R
H17B H -0.1430 0.6629 0.8535 0.055 Uiso 1 1 calc R
H17C H -0.0302 0.7094 0.8486 0.055 Uiso 1 1 calc R
C18 C -0.0659(4) 0.5243(4) 0.8148(3) 0.0394(13) Uani 1 1 d .
H18A H -0.0240 0.5536 0.7843 0.059 Uiso 1 1 calc R
H18B H -0.1361 0.5187 0.7975 0.059 Uiso 1 1 calc R
H18C H -0.0524 0.4638 0.8191 0.059 Uiso 1 1 calc R
C19 C -0.1005(4) 0.5322(4) 0.9352(3) 0.0389(13) Uani 1 1 d .
H19A H -0.0861 0.4713 0.9350 0.058 Uiso 1 1 calc R
H19B H -0.1721 0.5273 0.9229 0.058 Uiso 1 1 calc R
H19C H -0.0798 0.5660 0.9796 0.058 Uiso 1 1 calc R
C20 C 0.3231(4) 0.7019(4) 0.9952(3) 0.0369(13) Uani 1 1 d .
C21 C 0.3609(4) 0.7803(4) 0.9546(3) 0.0451(15) Uani 1 1 d .
H21A H 0.3742 0.7545 0.9114 0.068 Uiso 1 1 calc R
H21B H 0.4222 0.8189 0.9787 0.068 Uiso 1 1 calc R
H21C H 0.3101 0.8167 0.9480 0.068 Uiso 1 1 calc R
C22 C 0.3030(5) 0.7385(4) 1.0656(3) 0.0460(15) Uani 1 1 d .
H22A H 0.2557 0.7788 1.0612 0.069 Uiso 1 1 calc R
H22B H 0.3655 0.7723 1.0914 0.069 Uiso 1 1 calc R
H22C H 0.2751 0.6874 1.0882 0.069 Uiso 1 1 calc R
C23 C 0.4023(5) 0.6418(4) 1.0028(3) 0.0502(16) Uani 1 1 d .
H23A H 0.3770 0.5901 1.0258 0.075 Uiso 1 1 calc R
H23B H 0.4638 0.6780 1.0285 0.075 Uiso 1 1 calc R
H23C H 0.4160 0.6193 0.9589 0.075 Uiso 1 1 calc R
C24 C 0.2576(4) 0.9884(3) 0.7042(2) 0.0279(11) Uani 1 1 d .
C25 C 0.2758(5) 1.1197(4) 0.6562(3) 0.0438(14) Uani 1 1 d .
H25 H 0.2617 1.1652 0.6303 0.053 Uiso 1 1 calc R
C26 C 0.3619(5) 1.1228(4) 0.6959(3) 0.0443(15) Uani 1 1 d .
H26 H 0.4186 1.1711 0.7027 0.053 Uiso 1 1 calc R
C27 C 0.1026(4) 1.0081(4) 0.6272(3) 0.0347(12) Uani 1 1 d .
C28 C 0.0822(5) 1.0780(4) 0.5788(3) 0.0491(16) Uani 1 1 d .
H28A H 0.0926 1.1386 0.6038 0.074 Uiso 1 1 calc R
H28B H 0.0134 1.0601 0.5568 0.074 Uiso 1 1 calc R
H28C H 0.1278 1.0789 0.5454 0.074 Uiso 1 1 calc R
C29 C 0.0851(4) 0.9122(4) 0.5871(3) 0.0404(14) Uani 1 1 d .
H29A H 0.1330 0.9122 0.5553 0.061 Uiso 1 1 calc R
H29B H 0.0174 0.8964 0.5633 0.061 Uiso 1 1 calc R
H29C H 0.0939 0.8675 0.6174 0.061 Uiso 1 1 calc R
C30 C 0.0325(4) 1.0102(4) 0.6818(3) 0.0441(14) Uani 1 1 d .
H30A H 0.0462 0.9679 0.7131 0.066 Uiso 1 1 calc R
H30B H -0.0370 0.9922 0.6612 0.066 Uiso 1 1 calc R
H30C H 0.0443 1.0718 0.7055 0.066 Uiso 1 1 calc R
C31 C 0.4356(4) 1.0253(4) 0.7761(3) 0.0414(14) Uani 1 1 d .
C32 C 0.4291(5) 0.9223(5) 0.7810(3) 0.0551(18) Uani 1 1 d .
H32A H 0.3692 0.8980 0.8001 0.083 Uiso 1 1 calc R
H32B H 0.4880 0.9143 0.8092 0.083 Uiso 1 1 calc R
H32C H 0.4261 0.8898 0.7366 0.083 Uiso 1 1 calc R
C33 C 0.4260(5) 1.0772(5) 0.8445(3) 0.0510(16) Uani 1 1 d .
H33A H 0.4313 1.1420 0.8405 0.076 Uiso 1 1 calc R
H33B H 0.4792 1.0697 0.8779 0.076 Uiso 1 1 calc R
H33C H 0.3613 1.0525 0.8579 0.076 Uiso 1 1 calc R
C34 C 0.5378(5) 1.0642(6) 0.7532(4) 0.066(2) Uani 1 1 d .
H34A H 0.5392 1.0365 0.7080 0.099 Uiso 1 1 calc R
H34B H 0.5917 1.0502 0.7830 0.099 Uiso 1 1 calc R
H34C H 0.5466 1.1302 0.7542 0.099 Uiso 1 1 calc R
C35 C 0.1318(4) 0.7332(3) 0.7549(2) 0.0279(11) Uani 1 1 d .
C36 C 0.1854(4) 0.6639(4) 0.7673(3) 0.0330(12) Uani 1 1 d .
H36 H 0.2360 0.6743 0.8042 0.040 Uiso 1 1 calc R
C37 C 0.1650(4) 0.5791(4) 0.7255(3) 0.0378(13) Uani 1 1 d .
H37 H 0.2017 0.5339 0.7345 0.045 Uiso 1 1 calc R
C38 C 0.0895(5) 0.5631(4) 0.6704(3) 0.0401(14) Uani 1 1 d .
H38 H 0.0760 0.5073 0.6419 0.048 Uiso 1 1 calc R
C39 C 0.0345(4) 0.6306(4) 0.6580(3) 0.0387(13) Uani 1 1 d .
H39 H -0.0163 0.6197 0.6213 0.046 Uiso 1 1 calc R
C40 C 0.0545(4) 0.7141(4) 0.6998(3) 0.0345(12) Uani 1 1 d .
H40 H 0.0160 0.7582 0.6912 0.041 Uiso 1 1 calc R
C41 C 0.4126(5) 0.9048(4) 0.5672(3) 0.0534(17) Uani 1 1 d .
H41A H 0.3613 0.9258 0.5903 0.080 Uiso 1 1 calc R
H41B H 0.4623 0.9573 0.5600 0.080 Uiso 1 1 calc R
H41C H 0.4449 0.8661 0.5942 0.080 Uiso 1 1 calc R
C42 C 0.4594(5) 0.8230(4) 0.4325(3) 0.0549(18) Uani 1 1 d .
H42A H 0.5023 0.7878 0.4549 0.082 Uiso 1 1 calc R
H42B H 0.4984 0.8831 0.4285 0.082 Uiso 1 1 calc R
H42C H 0.4317 0.7912 0.3883 0.082 Uiso 1 1 calc R
C43 C 0.2848(6) 0.9174(5) 0.4378(4) 0.068(2) Uani 1 1 d .
H43A H 0.2570 0.8885 0.3928 0.102 Uiso 1 1 calc R
H43B H 0.3321 0.9740 0.4355 0.102 Uiso 1 1 calc R
H43C H 0.2310 0.9309 0.4619 0.102 Uiso 1 1 calc R
C44 C 0.3716(5) 0.5497(4) 0.6224(3) 0.0452(15) Uani 1 1 d .
H44A H 0.4390 0.5804 0.6173 0.068 Uiso 1 1 calc R
H44B H 0.3632 0.5554 0.6694 0.068 Uiso 1 1 calc R
H44C H 0.3230 0.5776 0.5979 0.068 Uiso 1 1 calc R
C45 C 0.2203(5) 0.3706(4) 0.6063(3) 0.0489(16) Uani 1 1 d .
H45A H 0.1709 0.3953 0.5798 0.073 Uiso 1 1 calc R
H45B H 0.2161 0.3855 0.6534 0.073 Uiso 1 1 calc R
H45C H 0.2073 0.3044 0.5949 0.073 Uiso 1 1 calc R
C46 C 0.4383(5) 0.3754(5) 0.6489(3) 0.0540(17) Uani 1 1 d .
H46A H 0.4381 0.3121 0.6327 0.081 Uiso 1 1 calc R
H46B H 0.4154 0.3784 0.6925 0.081 Uiso 1 1 calc R
H46C H 0.5060 0.4118 0.6526 0.081 Uiso 1 1 calc R
C47 C 0.1379(5) 0.5571(4) 0.4773(3) 0.0488(16) Uani 1 1 d .
H47A H 0.1902 0.5219 0.4756 0.073 Uiso 1 1 calc R
H47B H 0.0768 0.5228 0.4501 0.073 Uiso 1 1 calc R
H47C H 0.1253 0.5688 0.5232 0.073 Uiso 1 1 calc R
C48 C 0.0655(5) 0.7261(5) 0.4377(4) 0.074(2) Uani 1 1 d .
H48A H 0.0437 0.7342 0.4814 0.111 Uiso 1 1 calc R
H48B H 0.0116 0.6867 0.4066 0.111 Uiso 1 1 calc R
H48C H 0.0830 0.7853 0.4219 0.111 Uiso 1 1 calc R
C49 C 0.2005(6) 0.6430(5) 0.3533(3) 0.063(2) Uani 1 1 d .
H49A H 0.2156 0.6994 0.3333 0.094 Uiso 1 1 calc R
H49B H 0.1401 0.6037 0.3285 0.094 Uiso 1 1 calc R
H49C H 0.2561 0.6118 0.3519 0.094 Uiso 1 1 calc R
C50 C 0.2967(5) 0.4036(4) 0.3635(3) 0.0525(17) Uani 1 1 d .
H50A H 0.2535 0.4463 0.3729 0.079 Uiso 1 1 calc R
H50B H 0.2661 0.3607 0.3241 0.079 Uiso 1 1 calc R
H50C H 0.3614 0.4373 0.3556 0.079 Uiso 1 1 calc R
C51 C 0.3884(5) 0.2486(4) 0.4088(3) 0.0534(17) Uani 1 1 d .
H51A H 0.4562 0.2791 0.4044 0.080 Uiso 1 1 calc R
H51B H 0.3556 0.2159 0.3658 0.080 Uiso 1 1 calc R
H51C H 0.3909 0.2055 0.4412 0.080 Uiso 1 1 calc R
C52 C 0.1848(5) 0.2662(5) 0.4424(3) 0.0597(19) Uani 1 1 d .
H52A H 0.1905 0.2212 0.4729 0.090 Uiso 1 1 calc R
H52B H 0.1558 0.2351 0.3982 0.090 Uiso 1 1 calc R
H52C H 0.1419 0.3060 0.4582 0.090 Uiso 1 1 calc R
C53 C 0.4425(6) 0.5663(7) 0.8181(4) 0.075(2) Uani 1 1 d .
H53 H 0.3876 0.5956 0.8163 0.090 Uiso 1 1 calc R
C54 C 0.4300(9) 0.4758(8) 0.8312(5) 0.100(3) Uani 1 1 d .
H54 H 0.3658 0.4454 0.8381 0.120 Uiso 1 1 calc R
C55 C 0.5074(13) 0.4278(9) 0.8347(5) 0.126(5) Uani 1 1 d .
H55 H 0.4972 0.3668 0.8441 0.151 Uiso 1 1 calc R
C56 C 0.6028(11) 0.4764(13) 0.8232(7) 0.157(6) Uani 1 1 d .
H56 H 0.6575 0.4469 0.8234 0.189 Uiso 1 1 calc R
C57 C 0.6147(8) 0.5680(10) 0.8116(6) 0.124(5) Uani 1 1 d .
H57 H 0.6787 0.6003 0.8061 0.149 Uiso 1 1 calc R
C58 C 0.5346(7) 0.6126(7) 0.8079(4) 0.085(3) Uani 1 1 d .
C59 C 0.5496(9) 0.7089(7) 0.7929(5) 0.128(4) Uani 1 1 d .
H59A H 0.4896 0.7324 0.7990 0.193 Uiso 1 1 calc R
H59B H 0.5628 0.7109 0.7470 0.193 Uiso 1 1 calc R
H59C H 0.6063 0.7462 0.8229 0.193 Uiso 1 1 calc R

loop_
_atom_site_aniso_label
_atom_site_aniso_U_11
_atom_site_aniso_U_22
_atom_site_aniso_U_33
_atom_site_aniso_U_23
_atom_site_aniso_U_13
_atom_site_aniso_U_12
Ca1 0.0266(7) 0.0239(7) 0.0213(6) 0.0010(5) 0.0055(6) 0.0036(6)
Ca2 0.0324(5) 0.0230(5) 0.0222(5) 0.0031(4) 0.0082(4) 0.0051(4)
Ca3 0.0411(7) 0.0391(7) 0.0458(7) 0.0049(5) 0.0124(5) 0.0080(5)
Si1 0.0259(7) 0.0310(7) 0.0260(7) 0.0009(6) 0.0050(6) 0.0012(6)
Si2 0.0277(7) 0.0349(8) 0.0243(7) -0.0005(6) 0.0036(6) 0.0026(6)
Si3 0.0462(10) 0.0336(8) 0.0450(9) 0.0071(7) 0.0224(8) 0.0057(7)
Si4 0.0395(9) 0.0390(9) 0.0352(8) -0.0033(7) 0.0058(7) 0.0076(7)
Si5 0.0392(9) 0.0336(8) 0.0370(8) 0.0033(6) 0.0132(7) 0.0073(7)
Si6 0.0370(9) 0.0342(8) 0.0368(8) 0.0008(6) 0.0050(7) 0.0038(7)
K1 0.0448(7) 0.0242(6) 0.0348(6) 0.0051(5) 0.0095(5) 0.0077(5)
K2 0.0559(8) 0.0370(7) 0.0351(6) 0.0038(5) 0.0211(6) 0.0113(6)
O1 0.0260(18) 0.0285(18) 0.0247(17) -0.0006(14) 0.0046(14) 0.0006(15)
O2 0.0283(18) 0.0283(18) 0.0233(17) 0.0015(14) 0.0030(14) 0.0033(15)
O3 0.039(2) 0.0237(18) 0.0320(19) 0.0050(15) 0.0066(16) 0.0077(16)
O4 0.037(2) 0.0240(18) 0.0263(17) 0.0022(14) 0.0122(15) 0.0060(15)
O5 0.034(2) 0.058(3) 0.029(2) -0.0068(18) 0.0077(17) -0.0101(19)
N1 0.033(2) 0.039(3) 0.030(2) 0.008(2) 0.0058(19) 0.003(2)
N2 0.033(2) 0.032(2) 0.030(2) 0.0094(19) 0.0052(19) 0.0028(19)
N3 0.032(2) 0.028(2) 0.023(2) 0.0038(17) 0.0103(18) 0.0069(18)
N4 0.034(2) 0.027(2) 0.033(2) 0.0054(18) 0.0072(19) 0.0066(19)
N5 0.034(2) 0.025(2) 0.027(2) 0.0041(17) 0.0079(18) 0.0051(18)
N6 0.034(2) 0.023(2) 0.028(2) 0.0039(17) 0.0088(19) 0.0058(18)
N7 0.043(3) 0.023(2) 0.023(2) 0.0023(17) 0.0126(19) 0.0065(19)
N8 0.035(3) 0.033(2) 0.032(2) 0.0015(19) 0.012(2) 0.003(2)
N9 0.035(3) 0.032(2) 0.037(2) 0.001(2) 0.008(2) 0.000(2)
N10 0.044(3) 0.027(2) 0.031(2) 0.0087(18) 0.014(2) 0.008(2)
C1 0.046(3) 0.020(2) 0.032(3) 0.005(2) 0.011(2) 0.006(2)
C2 0.049(4) 0.027(3) 0.037(3) 0.002(2) 0.011(3) 0.009(3)
C3 0.046(4) 0.028(3) 0.056(4) 0.007(3) 0.019(3) 0.005(3)
C4 0.065(4) 0.039(3) 0.054(4) 0.017(3) 0.036(4) 0.012(3)
C5 0.073(5) 0.040(3) 0.033(3) 0.009(3) 0.019(3) 0.013(3)
C6 0.048(4) 0.030(3) 0.036(3) 0.005(2) 0.009(3) 0.006(3)
C7 0.036(3) 0.048(4) 0.052(4) 0.003(3) -0.001(3) 0.012(3)
C8 0.038(3) 0.043(3) 0.031(3) -0.003(2) 0.003(2) 0.001(3)
C9 0.038(3) 0.046(4) 0.056(4) 0.002(3) -0.001(3) 0.010(3)
C10 0.036(3) 0.040(3) 0.050(4) 0.005(3) 0.002(3) -0.004(3)
C11 0.036(3) 0.024(3) 0.029(3) 0.001(2) 0.003(2) 0.000(2)
C12 0.028(3) 0.030(3) 0.027(3) 0.004(2) 0.007(2) 0.008(2)
C13 0.032(3) 0.027(3) 0.024(2) 0.007(2) 0.007(2) 0.002(2)
C14 0.044(3) 0.026(3) 0.033(3) 0.005(2) 0.010(2) 0.006(2)
C15 0.041(3) 0.028(3) 0.038(3) 0.006(2) 0.012(3) 0.011(2)
C16 0.034(3) 0.029(3) 0.030(3) 0.004(2) 0.007(2) 0.006(2)
C17 0.033(3) 0.035(3) 0.041(3) 0.007(2) 0.004(2) 0.005(2)
C18 0.040(3) 0.042(3) 0.034(3) -0.003(2) 0.008(3) 0.005(3)
C19 0.036(3) 0.039(3) 0.042(3) 0.010(3) 0.011(3) 0.002(3)
C20 0.035(3) 0.035(3) 0.038(3) 0.005(2) 0.003(2) 0.003(2)
C21 0.037(3) 0.043(3) 0.052(4) 0.010(3) 0.007(3) -0.001(3)
C22 0.044(4) 0.050(4) 0.037(3) 0.002(3) 0.000(3) 0.001(3)
C23 0.040(4) 0.053(4) 0.058(4) 0.009(3) 0.001(3) 0.014(3)
C24 0.030(3) 0.031(3) 0.024(2) 0.002(2) 0.009(2) 0.007(2)
C25 0.049(4) 0.037(3) 0.043(3) 0.018(3) 0.006(3) -0.001(3)
C26 0.045(4) 0.039(3) 0.044(3) 0.014(3) 0.006(3) -0.008(3)
C27 0.034(3) 0.037(3) 0.033(3) 0.010(2) -0.001(2) 0.007(2)
C28 0.052(4) 0.044(4) 0.048(4) 0.016(3) -0.008(3) 0.007(3)
C29 0.045(3) 0.042(3) 0.032(3) 0.007(2) 0.000(3) 0.006(3)
C30 0.035(3) 0.057(4) 0.043(3) 0.007(3) 0.004(3) 0.016(3)
C31 0.031(3) 0.054(4) 0.038(3) 0.011(3) 0.002(2) 0.006(3)
C32 0.047(4) 0.061(4) 0.057(4) 0.008(3) -0.010(3) 0.020(3)
C33 0.047(4) 0.063(4) 0.038(3) 0.003(3) -0.004(3) 0.006(3)
C34 0.033(4) 0.100(6) 0.063(5) 0.021(4) 0.006(3) 0.005(4)
C35 0.036(3) 0.026(3) 0.025(2) 0.003(2) 0.017(2) 0.007(2)
C36 0.040(3) 0.032(3) 0.028(3) 0.005(2) 0.010(2) 0.008(2)
C37 0.047(3) 0.030(3) 0.040(3) 0.006(2) 0.016(3) 0.012(3)
C38 0.052(4) 0.031(3) 0.037(3) -0.002(2) 0.015(3) 0.006(3)
C39 0.045(3) 0.038(3) 0.030(3) 0.000(2) 0.005(3) 0.006(3)
C40 0.041(3) 0.034(3) 0.033(3) 0.003(2) 0.009(2) 0.013(2)
C41 0.054(4) 0.034(3) 0.069(4) -0.006(3) 0.029(3) -0.004(3)
C42 0.061(4) 0.045(4) 0.064(4) 0.011(3) 0.038(4) 0.006(3)
C43 0.077(5) 0.059(5) 0.083(5) 0.034(4) 0.036(4) 0.025(4)
C44 0.052(4) 0.042(3) 0.039(3) -0.002(3) 0.017(3) 0.002(3)
C45 0.050(4) 0.041(3) 0.058(4) 0.007(3) 0.023(3) 0.006(3)
C46 0.067(5) 0.066(4) 0.039(3) 0.012(3) 0.017(3) 0.031(4)
C47 0.044(4) 0.049(4) 0.045(3) -0.006(3) 0.009(3) -0.006(3)
C48 0.049(4) 0.065(5) 0.102(6) -0.015(4) -0.010(4) 0.018(4)
C49 0.091(6) 0.058(4) 0.036(3) 0.002(3) 0.002(4) 0.015(4)
C50 0.073(5) 0.045(4) 0.038(3) 0.005(3) 0.006(3) 0.009(3)
C51 0.057(4) 0.048(4) 0.051(4) -0.011(3) 0.001(3) 0.015(3)
C52 0.045(4) 0.067(5) 0.057(4) 0.002(4) 0.002(3) -0.009(3)
C53 0.059(5) 0.093(7) 0.064(5) 0.000(5) 0.018(4) -0.007(5)
C54 0.115(9) 0.109(9) 0.065(6) 0.005(6) 0.029(6) -0.012(7)
C55 0.195(15) 0.117(10) 0.068(7) 0.032(6) -0.011(8) 0.044(11)
C56 0.108(11) 0.23(2) 0.131(12) 0.073(13) -0.021(9) 0.033(12)
C57 0.052(6) 0.188(14) 0.127(10) 0.066(10) -0.008(6) 0.002(7)
C58 0.076(6) 0.118(8) 0.049(5) 0.019(5) 0.001(4) -0.010(6)
C59 0.178(12) 0.096(8) 0.094(8) 0.013(7) 0.015(8) -0.013(8)

loop_
_atom_type_symbol
_atom_type_description
_atom_type_scat_dispersion_real
_atom_type_scat_dispersion_imag
_atom_type_scat_source
Ca Ca 0.3641 1.2855 'International Tables Vol C Tables 4.2.6.8 and 6.1.1.4'
Si Si 0.2541 0.3302 'International Tables Vol C Tables 4.2.6.8 and 6.1.1.4'
K K 0.3868 1.0657 'International Tables Vol C Tables 4.2.6.8 and 6.1.1.4'
O O 0.0492 0.0322 'International Tables Vol C Tables 4.2.6.8 and 6.1.1.4'
N N 0.0311 0.0180 'International Tables Vol C Tables 4.2.6.8 and 6.1.1.4'
C C 0.0181 0.0091 'International Tables Vol C Tables 4.2.6.8 and 6.1.1.4'
H H 0.0000 0.0000 'International Tables Vol C Tables 4.2.6.8 and 6.1.1.4'

loop_
_geom_angle_atom_site_label_1
_geom_angle_atom_site_label_2
_geom_angle_atom_site_label_3
_geom_angle
_geom_angle_site_symmetry_1
_geom_angle_site_symmetry_3
O1 Ca1 O1 180.000(1) . 2_577
O1 Ca1 O2 79.75(11) . .
O1 Ca1 O2 100.25(11) 2_577 .
O1 Ca1 O2 100.25(11) . 2_577
O1 Ca1 O2 79.75(11) 2_577 2_577
O2 Ca1 O2 180.000(1) . 2_577
O1 Ca1 O3 96.78(12) . 2_577
O1 Ca1 O3 83.22(12) 2_577 2_577
O2 Ca1 O3 95.56(11) . 2_577
O2 Ca1 O3 84.44(11) 2_577 2_577
O1 Ca1 O3 83.22(12) . .
O1 Ca1 O3 96.78(12) 2_577 .
O2 Ca1 O3 84.44(11) . .
O2 Ca1 O3 95.56(11) 2_577 .
O3 Ca1 O3 180.000(1) 2_577 .
O1 Ca1 Ca2 47.47(8) . .
O1 Ca1 Ca2 132.53(8) 2_577 .
O2 Ca1 Ca2 46.41(8) . .
O2 Ca1 Ca2 133.59(8) 2_577 .
O3 Ca1 Ca2 125.20(9) 2_577 .
O3 Ca1 Ca2 54.80(9) . .
O1 Ca1 Ca2 132.53(8) . 2_577
O1 Ca1 Ca2 47.47(8) 2_577 2_577
O2 Ca1 Ca2 133.59(8) . 2_577
O2 Ca1 Ca2 46.41(8) 2_577 2_577
O3 Ca1 Ca2 54.80(9) 2_577 2_577
O3 Ca1 Ca2 125.20(9) . 2_577
Ca2 Ca1 Ca2 180.0 . 2_577
O1 Ca1 Si2 103.41(8) . .
O1 Ca1 Si2 76.59(8) 2_577 .
O2 Ca1 Si2 24.60(8) . .
O2 Ca1 Si2 155.40(8) 2_577 .
O3 Ca1 Si2 86.19(9) 2_577 .
O3 Ca1 Si2 93.81(9) . .
Ca2 Ca1 Si2 69.53(3) . .
Ca2 Ca1 Si2 110.47(3) 2_577 .
O1 Ca1 Si2 76.59(8) . 2_577
O1 Ca1 Si2 103.41(8) 2_577 2_577
O2 Ca1 Si2 155.40(8) . 2_577
O2 Ca1 Si2 24.60(8) 2_577 2_577
O3 Ca1 Si2 93.81(9) 2_577 2_577
O3 Ca1 Si2 86.19(9) . 2_577
Ca2 Ca1 Si2 110.47(3) . 2_577
Ca2 Ca1 Si2 69.53(3) 2_577 2_577
Si2 Ca1 Si2 180.000(1) . 2_577
O1 Ca1 Si1 23.14(8) . .
O1 Ca1 Si1 156.86(8) 2_577 .
O2 Ca1 Si1 102.80(9) . .
O2 Ca1 Si1 77.20(9) 2_577 .
O3 Ca1 Si1 92.49(9) 2_577 .
O3 Ca1 Si1 87.51(9) . .
Ca2 Ca1 Si1 67.73(3) . .
Ca2 Ca1 Si1 112.27(3) 2_577 .
Si2 Ca1 Si1 125.97(3) . .
Si2 Ca1 Si1 54.03(3) 2_577 .
O1 Ca1 Si1 156.86(8) . 2_577
O1 Ca1 Si1 23.14(8) 2_577 2_577
O2 Ca1 Si1 77.20(9) . 2_577
O2 Ca1 Si1 102.80(8) 2_577 2_577
O3 Ca1 Si1 87.51(9) 2_577 2_577
O3 Ca1 Si1 92.49(9) . 2_577
Ca2 Ca1 Si1 112.27(3) . 2_577
Ca2 Ca1 Si1 67.73(3) 2_577 2_577
Si2 Ca1 Si1 54.03(3) . 2_577
Si2 Ca1 Si1 125.97(3) 2_577 2_577
Si1 Ca1 Si1 180.0 . 2_577
O2 Ca2 O1 80.71(12) . .
O2 Ca2 N6 123.15(14) . .
O1 Ca2 N6 112.95(13) . .
O2 Ca2 O4 90.77(12) . .
O1 Ca2 O4 85.02(12) . .
N6 Ca2 O4 142.79(14) . .
O2 Ca2 N7 108.94(14) . .
O1 Ca2 N7 139.10(14) . .
N6 Ca2 N7 95.12(14) . .
O4 Ca2 N7 55.99(12) . .
O2 Ca2 O3 79.64(11) . .
O1 Ca2 O3 77.57(11) . .
N6 Ca2 O3 53.38(12) . .
O4 Ca2 O3 161.23(11) . .
N7 Ca2 O3 142.48(13) . .
O2 Ca2 C12 100.04(13) . .
O1 Ca2 C12 111.99(14) . .
N6 Ca2 C12 120.97(14) . .
O4 Ca2 C12 27.51(12) . .
N7 Ca2 C12 28.51(14) . .
O3 Ca2 C12 170.33(13) . .
O2 Ca2 C11 100.63(14) . .
O1 Ca2 C11 95.97(13) . .
N6 Ca2 C11 27.41(14) . .
O4 Ca2 C11 168.58(14) . .
N7 Ca2 C11 119.72(14) . .
O3 Ca2 C11 26.01(12) . .
C12 Ca2 C11 147.47(15) . .
O2 Ca2 Ca1 47.73(8) . .
O1 Ca2 Ca1 47.38(8) . .
N6 Ca2 Ca1 100.47(10) . .
O4 Ca2 Ca1 114.81(8) . .
N7 Ca2 Ca1 156.60(11) . .
O3 Ca2 Ca1 47.31(7) . .
C12 Ca2 Ca1 138.30(11) . .
C11 Ca2 Ca1 73.28(10) . .
O2 Ca2 K1 52.08(9) . .
O1 Ca2 K1 53.83(9) . .
N6 Ca2 K1 164.87(10) . .
O4 Ca2 K1 49.74(8) . .
N7 Ca2 K1 99.98(10) . .
O3 Ca2 K1 112.75(8) . .
C12 Ca2 K1 73.64(11) . .
C11 Ca2 K1 138.66(11) . .
Ca1 Ca2 K1 65.45(3) . .
N9 Ca3 N9 89.79(13) 2_666 .
N9 Ca3 N8 138.23(13) 2_666 .
N9 Ca3 N8 125.54(13) . .
N9 Ca3 Si5 27.08(9) 2_666 2_666
N9 Ca3 Si5 95.54(10) . 2_666
N8 Ca3 Si5 138.85(9) . 2_666
N9 Ca3 Si5 95.20(10) 2_666 .
N9 Ca3 Si5 26.86(9) . .
N8 Ca3 Si5 107.63(9) . .
Si5 Ca3 Si5 111.47(4) 2_666 .
N9 Ca3 Si4 161.52(10) 2_666 .
N9 Ca3 Si4 108.68(10) . .
N8 Ca3 Si4 27.45(9) . .
Si5 Ca3 Si4 143.95(5) 2_666 .
Si5 Ca3 Si4 101.61(5) . .
N9 Ca3 Ca3 44.93(9) 2_666 2_666
N9 Ca3 Ca3 44.87(9) . 2_666
N8 Ca3 Ca3 159.50(10) . 2_666
Si5 Ca3 Ca3 55.95(4) 2_666 2_666
Si5 Ca3 Ca3 55.52(4) . 2_666
Si4 Ca3 Ca3 153.54(6) . 2_666
N9 Ca3 K2 125.98(10) 2_666 .
N9 Ca3 K2 102.90(9) . .
N8 Ca3 K2 34.60(8) . .
Si5 Ca3 K2 147.87(4) 2_666 .
Si5 Ca3 K2 78.47(4) . .
Si4 Ca3 K2 51.72(3) . .
Ca3 Ca3 K2 124.90(5) 2_666 .
O1 Si1 O5 112.20(19) . .
O1 Si1 C9 111.8(2) . .
O5 Si1 C9 107.2(3) . .
O1 Si1 C10 113.2(2) . .
O5 Si1 C10 105.1(3) . .
C9 Si1 C10 106.9(3) . .
O1 Si1 Ca1 34.75(12) . .
O5 Si1 Ca1 77.56(14) . .
C9 Si1 Ca1 127.5(2) . .
C10 Si1 Ca1 122.5(2) . .
O1 Si1 K1 36.03(13) . .
O5 Si1 K1 123.22(16) . .
C9 Si1 K1 126.7(2) . .
C10 Si1 K1 77.15(19) . .
Ca1 Si1 K1 57.32(3) . .
O2 Si2 O5 110.86(19) . 2_577
O2 Si2 C8 113.4(2) . .
O5 Si2 C8 106.6(2) 2_577 .
O2 Si2 C7 110.1(2) . .
O5 Si2 C7 107.7(3) 2_577 .
C8 Si2 C7 107.9(3) . .
O2 Si2 Ca1 37.27(12) . .
O5 Si2 Ca1 79.19(13) 2_577 .
C8 Si2 Ca1 144.5(2) . .
C7 Si2 Ca1 103.23(19) . .
O2 Si2 K1 42.26(12) . .
O5 Si2 K1 136.22(14) 2_577 .
C8 Si2 K1 115.85(19) . .
C7 Si2 K1 69.72(19) . .
Ca1 Si2 K1 60.25(3) . .
N8 Si3 C41 110.3(3) . .
N8 Si3 C42 112.8(3) . .
C41 Si3 C42 106.8(3) . .
N8 Si3 C43 117.1(3) . .
C41 Si3 C43 105.2(3) . .
C42 Si3 C43 103.9(3) . .
N8 Si3 K2 46.78(15) . .
C41 Si3 K2 65.22(19) . .
C42 Si3 K2 138.0(2) . .
C43 Si3 K2 118.1(2) . .
N8 Si4 C48 114.8(3) . .
N8 Si4 C47 109.6(3) . .
C48 Si4 C47 105.8(3) . .
N8 Si4 C49 114.8(3) . .
C48 Si4 C49 104.1(4) . .
C47 Si4 C49 107.2(3) . .
N8 Si4 Ca3 56.49(16) . .
C48 Si4 Ca3 171.2(2) . .
C47 Si4 Ca3 77.7(2) . .
C49 Si4 Ca3 82.2(2) . .
N8 Si4 K2 43.22(15) . .
C48 Si4 K2 94.2(3) . .
C47 Si4 K2 80.59(19) . .
C49 Si4 K2 156.9(2) . .
Ca3 Si4 K2 78.28(4) . .
N9 Si5 C45 116.8(3) . .
N9 Si5 C46 114.5(3) . .
C45 Si5 C46 104.0(3) . .
N9 Si5 C44 111.8(2) . .
C45 Si5 C44 104.6(3) . .
C46 Si5 C44 103.8(3) . .
N9 Si5 Ca3 51.26(16) . 2_666
C45 Si5 Ca3 152.2(2) . 2_666
C46 Si5 Ca3 68.4(2) . 2_666
C44 Si5 Ca3 103.23(19) . 2_666
N9 Si5 Ca3 50.80(16) . .
C45 Si5 Ca3 127.1(2) . .
C46 Si5 Ca3 128.5(2) . .
C44 Si5 Ca3 61.07(18) . .
Ca3 Si5 Ca3 68.53(4) 2_666 .
N9 Si6 C52 117.0(3) . .
N9 Si6 C50 112.0(3) . .
C52 Si6 C50 104.8(3) . .
N9 Si6 C51 113.8(3) . .
C52 Si6 C51 103.5(3) . .
C50 Si6 C51 104.5(3) . .
O4 K1 O2 77.86(11) . .
O4 K1 O1 72.76(10) . .
O2 K1 O1 66.43(10) . .
O4 K1 C2 143.64(14) . .
O2 K1 C2 132.66(13) . .
O1 K1 C2 99.47(13) . .
O4 K1 C3 121.52(14) . .
O2 K1 C3 159.06(14) . .
O1 K1 C3 109.42(15) . .
C2 K1 C3 26.42(15) . .
O4 K1 C1 167.37(13) . .
O2 K1 C1 114.77(13) . .
O1 K1 C1 111.77(12) . .
C2 K1 C1 26.17(14) . .
C3 K1 C1 46.09(15) . .
O4 K1 C4 115.62(14) . .
O2 K1 C4 157.39(15) . .
O1 K1 C4 133.38(15) . .
C2 K1 C4 45.08(15) . .
C3 K1 C4 25.09(16) . .
C1 K1 C4 52.40(15) . .
O4 K1 O3 137.97(10) . 2_577
O2 K1 O3 70.10(9) . 2_577
O1 K1 O3 69.90(9) . 2_577
C2 K1 O3 62.71(12) . 2_577
C3 K1 O3 89.09(13) . 2_577
C1 K1 O3 52.35(11) . 2_577
C4 K1 O3 103.94(13) . 2_577
O4 K1 C6 149.92(12) . .
O2 K1 C6 116.51(13) . .
O1 K1 C6 136.52(12) . .
C2 K1 C6 44.18(15) . .
C3 K1 C6 51.20(16) . .
C1 K1 C6 24.99(13) . .
C4 K1 C6 43.13(15) . .
O3 K1 C6 71.26(11) 2_577 .
O4 K1 C5 127.49(13) . .
O2 K1 C5 133.30(15) . .
O1 K1 C5 150.27(13) . .
C2 K1 C5 50.98(15) . .
C3 K1 C5 43.21(17) . .
C1 K1 C5 43.75(13) . .
C4 K1 C5 24.10(15) . .
O3 K1 C5 94.49(12) 2_577 .
C6 K1 C5 23.99(14) . .
O4 K1 Ca2 44.39(8) . .
O2 K1 Ca2 42.10(7) . .
O1 K1 Ca2 42.85(7) . .
C2 K1 Ca2 142.20(12) . .
C3 K1 Ca2 147.03(13) . .
C1 K1 Ca2 146.31(10) . .
C4 K1 Ca2 158.20(12) . .
O3 K1 Ca2 94.04(7) 2_577 .
C6 K1 Ca2 158.45(11) . .
C5 K1 Ca2 166.82(11) . .
O4 K1 Ca1 97.95(8) . .
O2 K1 Ca1 41.19(7) . .
O1 K1 Ca1 40.93(7) . .
C2 K1 Ca1 97.91(11) . .
C3 K1 Ca1 121.80(12) . .
C1 K1 Ca1 92.51(10) . .
C4 K1 Ca1 142.61(11) . .
O3 K1 Ca1 40.20(6) 2_577 .
C6 K1 Ca1 110.07(10) . .
C5 K1 Ca1 133.97(11) . .
Ca2 K1 Ca1 53.84(2) . .
N8 K2 N3 130.87(13) . .
N8 K2 C40 132.89(14) . .
N3 K2 C40 62.81(13) . .
N8 K2 C35 158.23(14) . .
N3 K2 C35 53.97(12) . .
C40 K2 C35 25.49(13) . .
N8 K2 C39 115.28(14) . .
N3 K2 C39 87.39(13) . .
C40 K2 C39 24.73(13) . .
C35 K2 C39 44.03(13) . .
N8 K2 C36 154.31(14) . .
N3 K2 C36 73.30(12) . .
C40 K2 C36 43.13(14) . .
C35 K2 C36 24.61(12) . .
C39 K2 C36 49.40(14) . .
N8 K2 C38 114.86(14) . .
N3 K2 C38 102.75(13) . .
C40 K2 C38 42.67(13) . .
C35 K2 C38 50.25(13) . .
C39 K2 C38 23.77(13) . .
C36 K2 C38 41.74(13) . .
N8 K2 C37 130.61(13) . .
N3 K2 C37 95.85(12) . .
C40 K2 C37 49.41(14) . .
C35 K2 C37 42.87(12) . .
C39 K2 C37 41.64(14) . .
C36 K2 C37 23.70(12) . .
C38 K2 C37 23.29(13) . .
N8 K2 Si3 26.55(9) . .
N3 K2 Si3 108.47(9) . .
C40 K2 Si3 143.32(11) . .
C35 K2 Si3 160.10(10) . .
C39 K2 Si3 136.25(11) . .
C36 K2 Si3 173.52(11) . .
C38 K2 Si3 141.18(10) . .
C37 K2 Si3 155.67(10) . .
N8 K2 Si4 24.81(10) . .
N3 K2 Si4 133.15(9) . .
C40 K2 Si4 108.95(11) . .
C35 K2 Si4 133.71(11) . .
C39 K2 Si4 90.51(10) . .
C36 K2 Si4 134.67(10) . .
C38 K2 Si4 92.95(10) . .
C37 K2 Si4 112.82(10) . .
Si3 K2 Si4 48.65(4) . .
N8 K2 Ca3 39.01(10) . .
N3 K2 Ca3 156.91(9) . .
C40 K2 Ca3 140.27(10) . .
C35 K2 Ca3 145.56(10) . .
C39 K2 Ca3 115.62(10) . .
C36 K2 Ca3 122.40(10) . .
C38 K2 Ca3 99.69(10) . .
C37 K2 Ca3 102.74(9) . .
Si3 K2 Ca3 54.00(3) . .
Si4 K2 Ca3 50.01(3) . .
Si1 O1 Ca1 122.11(17) . .
Si1 O1 Ca2 138.7(2) . .
Ca1 O1 Ca2 85.15(11) . .
Si1 O1 K1 124.03(17) . .
Ca1 O1 K1 87.91(11) . .
Ca2 O1 K1 83.32(10) . .
Si2 O2 Ca2 147.47(19) . .
Si2 O2 Ca1 118.13(18) . .
Ca2 O2 Ca1 85.86(11) . .
Si2 O2 K1 114.08(17) . .
Ca2 O2 K1 85.82(11) . .
Ca1 O2 K1 89.49(11) . .
C11 O3 Ca1 168.6(3) . .
C11 O3 Ca2 91.3(3) . .
Ca1 O3 Ca2 77.89(10) . .
C11 O3 K1 115.5(3) . 2_577
Ca1 O3 K1 75.31(9) . 2_577
Ca2 O3 K1 153.19(13) . 2_577
C12 O4 Ca2 94.4(3) . .
C12 O4 K1 145.9(3) . .
Ca2 O4 K1 85.87(11) . .
Si1 O5 Si2 144.0(2) . 2_577
C24 N1 C26 108.9(4) . .
C24 N1 C31 129.5(4) . .
C26 N1 C31 121.4(5) . .
C24 N2 C25 108.9(4) . .
C24 N2 C27 125.7(4) . .
C25 N2 C27 125.1(4) . .
C24 N3 C12 115.9(4) . .
C24 N3 K2 117.0(3) . .
C12 N3 K2 125.2(3) . .
C13 N4 C15 109.1(4) . .
C13 N4 C20 126.1(4) . .
C15 N4 C20 124.9(4) . .
C13 N5 C14 108.5(4) . .
C13 N5 C16 130.3(4) . .
C14 N5 C16 121.1(4) . .
C13 N6 C11 119.4(4) . .
C13 N6 Ca2 134.8(3) . .
C11 N6 Ca2 100.8(3) . .
C12 N7 C35 120.1(4) . .
C12 N7 Ca2 93.2(3) . .
C35 N7 Ca2 145.3(3) . .
Si4 N8 Si3 127.6(3) . .
Si4 N8 K2 112.0(2) . .
Si3 N8 K2 106.7(2) . .
Si4 N8 Ca3 96.06(18) . .
Si3 N8 Ca3 105.7(2) . .
K2 N8 Ca3 106.39(15) . .
Si6 N9 Si5 135.3(3) . .
Si6 N9 Ca3 109.1(2) . 2_666
Si5 N9 Ca3 101.7(2) . 2_666
Si6 N9 Ca3 109.1(2) . .
Si5 N9 Ca3 102.3(2) . .
Ca3 N9 Ca3 90.21(13) 2_666 .
C11 N10 C1 122.0(5) 2_577 .
N10 C1 C2 122.8(5) . .
N10 C1 C6 119.8(5) . .
C2 C1 C6 117.0(5) . .
N10 C1 K1 120.4(3) . .
C2 C1 K1 70.9(3) . .
C6 C1 K1 84.4(3) . .
C3 C2 C1 121.8(5) . .
C3 C2 K1 79.7(3) . .
C1 C2 K1 83.0(3) . .
C3 C2 H2 119.1 . .
C1 C2 H2 119.1 . .
K1 C2 H2 108.0 . .
C2 C3 C4 120.7(6) . .
C2 C3 K1 73.8(3) . .
C4 C3 K1 85.4(4) . .
C2 C3 H3 119.6 . .
C4 C3 H3 119.6 . .
K1 C3 H3 111.2 . .
C3 C4 C5 118.6(6) . .
C3 C4 K1 69.5(3) . .
C5 C4 K1 82.4(4) . .
C3 C4 H4 120.7 . .
C5 C4 H4 120.7 . .
K1 C4 H4 118.2 . .
C4 C5 C6 120.9(6) . .
C4 C5 K1 73.5(3) . .
C6 C5 K1 75.8(3) . .
C4 C5 H5 119.6 . .
C6 C5 H5 119.6 . .
K1 C5 H5 122.5 . .
C5 C6 C1 121.0(6) . .
C5 C6 K1 80.2(4) . .
C1 C6 K1 70.6(3) . .
C5 C6 H6 119.5 . .
C1 C6 H6 119.5 . .
K1 C6 H6 120.7 . .
Si2 C7 H7A 109.5 . .
Si2 C7 H7B 109.5 . .
H7A C7 H7B 109.5 . .
Si2 C7 H7C 109.5 . .
H7A C7 H7C 109.5 . .
H7B C7 H7C 109.5 . .
Si2 C8 H8A 109.5 . .
Si2 C8 H8B 109.5 . .
H8A C8 H8B 109.5 . .
Si2 C8 H8C 109.5 . .
H8A C8 H8C 109.5 . .
H8B C8 H8C 109.5 . .
Si1 C9 H9A 109.5 . .
Si1 C9 H9B 109.5 . .
H9A C9 H9B 109.5 . .
Si1 C9 H9C 109.5 . .
H9A C9 H9C 109.5 . .
H9B C9 H9C 109.5 . .
Si1 C10 H10A 109.5 . .
Si1 C10 H10B 109.5 . .
H10A C10 H10B 109.5 . .
Si1 C10 H10C 109.5 . .
H10A C10 H10C 109.5 . .
H10B C10 H10C 109.5 . .
O3 C11 N10 127.4(5) . 2_577
O3 C11 N6 114.4(4) . .
N10 C11 N6 118.2(5) 2_577 .
O3 C11 Ca2 62.7(3) . .
N10 C11 Ca2 169.9(4) 2_577 .
N6 C11 Ca2 51.8(2) . .
O4 C12 N7 116.4(4) . .
O4 C12 N3 121.4(4) . .
N7 C12 N3 122.3(4) . .
O4 C12 Ca2 58.1(2) . .
N7 C12 Ca2 58.3(2) . .
N3 C12 Ca2 178.0(4) . .
N6 C13 N4 124.8(5) . .
N6 C13 N5 128.3(5) . .
N4 C13 N5 106.5(4) . .
C15 C14 N5 108.4(5) . .
C15 C14 H14 125.8 . .
N5 C14 H14 125.8 . .
C14 C15 N4 107.6(5) . .
C14 C15 H15 126.2 . .
N4 C15 H15 126.2 . .
N5 C16 C17 112.4(4) . .
N5 C16 C19 107.8(4) . .
C17 C16 C19 111.3(4) . .
N5 C16 C18 108.3(4) . .
C17 C16 C18 107.1(4) . .
C19 C16 C18 109.8(4) . .
C16 C17 H17A 109.5 . .
C16 C17 H17B 109.5 . .
H17A C17 H17B 109.5 . .
C16 C17 H17C 109.5 . .
H17A C17 H17C 109.5 . .
H17B C17 H17C 109.5 . .
C16 C18 H18A 109.5 . .
C16 C18 H18B 109.5 . .
H18A C18 H18B 109.5 . .
C16 C18 H18C 109.5 . .
H18A C18 H18C 109.5 . .
H18B C18 H18C 109.5 . .
C16 C19 H19A 109.5 . .
C16 C19 H19B 109.5 . .
H19A C19 H19B 109.5 . .
C16 C19 H19C 109.5 . .
H19A C19 H19C 109.5 . .
H19B C19 H19C 109.5 . .
N4 C20 C23 108.8(5) . .
N4 C20 C21 108.4(4) . .
C23 C20 C21 109.2(5) . .
N4 C20 C22 109.2(4) . .
C23 C20 C22 109.0(5) . .
C21 C20 C22 112.1(5) . .
C20 C21 H21A 109.5 . .
C20 C21 H21B 109.5 . .
H21A C21 H21B 109.5 . .
C20 C21 H21C 109.5 . .
H21A C21 H21C 109.5 . .
H21B C21 H21C 109.5 . .
C20 C22 H22A 109.5 . .
C20 C22 H22B 109.5 . .
H22A C22 H22B 109.5 . .
C20 C22 H22C 109.5 . .
H22A C22 H22C 109.5 . .
H22B C22 H22C 109.5 . .
C20 C23 H23A 109.5 . .
C20 C23 H23B 109.5 . .
H23A C23 H23B 109.5 . .
C20 C23 H23C 109.5 . .
H23A C23 H23C 109.5 . .
H23B C23 H23C 109.5 . .
N3 C24 N2 124.3(5) . .
N3 C24 N1 129.3(5) . .
N2 C24 N1 106.2(4) . .
C26 C25 N2 107.9(5) . .
C26 C25 H25 126.0 . .
N2 C25 H25 126.0 . .
C25 C26 N1 108.0(5) . .
C25 C26 H26 126.0 . .
N1 C26 H26 126.0 . .
N2 C27 C29 109.8(4) . .
N2 C27 C30 108.7(4) . .
C29 C27 C30 111.6(5) . .
N2 C27 C28 108.9(4) . .
C29 C27 C28 109.0(5) . .
C30 C27 C28 108.9(5) . .
C27 C28 H28A 109.5 . .
C27 C28 H28B 109.5 . .
H28A C28 H28B 109.5 . .
C27 C28 H28C 109.5 . .
H28A C28 H28C 109.5 . .
H28B C28 H28C 109.5 . .
C27 C29 H29A 109.5 . .
C27 C29 H29B 109.5 . .
H29A C29 H29B 109.5 . .
C27 C29 H29C 109.5 . .
H29A C29 H29C 109.5 . .
H29B C29 H29C 109.5 . .
C27 C30 H30A 109.5 . .
C27 C30 H30B 109.5 . .
H30A C30 H30B 109.5 . .
C27 C30 H30C 109.5 . .
H30A C30 H30C 109.5 . .
H30B C30 H30C 109.5 . .
N1 C31 C32 111.9(5) . .
N1 C31 C34 108.2(5) . .
C32 C31 C34 108.0(5) . .
N1 C31 C33 107.4(5) . .
C32 C31 C33 110.8(5) . .
C34 C31 C33 110.6(5) . .
C31 C32 H32A 109.5 . .
C31 C32 H32B 109.5 . .
H32A C32 H32B 109.5 . .
C31 C32 H32C 109.5 . .
H32A C32 H32C 109.5 . .
H32B C32 H32C 109.5 . .
C31 C33 H33A 109.5 . .
C31 C33 H33B 109.5 . .
H33A C33 H33B 109.5 . .
C31 C33 H33C 109.5 . .
H33A C33 H33C 109.5 . .
H33B C33 H33C 109.5 . .
C31 C34 H34A 109.5 . .
C31 C34 H34B 109.5 . .
H34A C34 H34B 109.5 . .
C31 C34 H34C 109.5 . .
H34A C34 H34C 109.5 . .
H34B C34 H34C 109.5 . .
C36 C35 C40 117.6(5) . .
C36 C35 N7 120.2(5) . .
C40 C35 N7 122.0(5) . .
C36 C35 K2 83.5(3) . .
C40 C35 K2 76.4(3) . .
N7 C35 K2 114.0(3) . .
C35 C36 C37 121.6(5) . .
C35 C36 K2 71.9(3) . .
C37 C36 K2 83.0(3) . .
C35 C36 H36 119.2 . .
C37 C36 H36 119.2 . .
K2 C36 H36 116.3 . .
C38 C37 C36 119.5(5) . .
C38 C37 K2 76.9(3) . .
C36 C37 K2 73.3(3) . .
C38 C37 H37 120.3 . .
C36 C37 H37 120.3 . .
K2 C37 H37 120.6 . .
C39 C38 C37 119.7(5) . .
C39 C38 K2 72.4(3) . .
C37 C38 K2 79.8(3) . .
C39 C38 H38 120.2 . .
C37 C38 H38 120.2 . .
K2 C38 H38 118.6 . .
C40 C39 C38 120.7(5) . .
C40 C39 K2 73.2(3) . .
C38 C39 K2 83.9(4) . .
C40 C39 H39 119.7 . .
C38 C39 H39 119.7 . .
K2 C39 H39 113.6 . .
C39 C40 C35 121.0(5) . .
C39 C40 K2 82.1(3) . .
C35 C40 K2 78.1(3) . .
C39 C40 H40 119.5 . .
C35 C40 H40 119.5 . .
K2 C40 H40 110.5 . .
Si3 C41 H41A 109.5 . .
Si3 C41 H41B 109.5 . .
H41A C41 H41B 109.5 . .
Si3 C41 H41C 109.5 . .
H41A C41 H41C 109.5 . .
H41B C41 H41C 109.5 . .
Si3 C42 H42A 109.5 . .
Si3 C42 H42B 109.5 . .
H42A C42 H42B 109.5 . .
Si3 C42 H42C 109.5 . .
H42A C42 H42C 109.5 . .
H42B C42 H42C 109.5 . .
Si3 C43 H43A 109.5 . .
Si3 C43 H43B 109.5 . .
H43A C43 H43B 109.5 . .
Si3 C43 H43C 109.5 . .
H43A C43 H43C 109.5 . .
H43B C43 H43C 109.5 . .
Si5 C44 H44A 109.5 . .
Si5 C44 H44B 109.5 . .
H44A C44 H44B 109.5 . .
Si5 C44 H44C 109.5 . .
H44A C44 H44C 109.5 . .
H44B C44 H44C 109.5 . .
Si5 C45 H45A 109.5 . .
Si5 C45 H45B 109.5 . .
H45A C45 H45B 109.5 . .
Si5 C45 H45C 109.5 . .
H45A C45 H45C 109.5 . .
H45B C45 H45C 109.5 . .
Si5 C46 H46A 109.5 . .
Si5 C46 H46B 109.5 . .
H46A C46 H46B 109.5 . .
Si5 C46 H46C 109.5 . .
H46A C46 H46C 109.5 . .
H46B C46 H46C 109.5 . .
Si4 C47 H47A 109.5 . .
Si4 C47 H47B 109.5 . .
H47A C47 H47B 109.5 . .
Si4 C47 H47C 109.5 . .
H47A C47 H47C 109.5 . .
H47B C47 H47C 109.5 . .
Si4 C48 H48A 109.5 . .
Si4 C48 H48B 109.5 . .
H48A C48 H48B 109.5 . .
Si4 C48 H48C 109.5 . .
H48A C48 H48C 109.5 . .
H48B C48 H48C 109.5 . .
Si4 C49 H49A 109.5 . .
Si4 C49 H49B 109.5 . .
H49A C49 H49B 109.5 . .
Si4 C49 H49C 109.5 . .
H49A C49 H49C 109.5 . .
H49B C49 H49C 109.5 . .
Si6 C50 H50A 109.5 . .
Si6 C50 H50B 109.5 . .
H50A C50 H50B 109.5 . .
Si6 C50 H50C 109.5 . .
H50A C50 H50C 109.5 . .
H50B C50 H50C 109.5 . .
Si6 C51 H51A 109.5 . .
Si6 C51 H51B 109.5 . .
H51A C51 H51B 109.5 . .
Si6 C51 H51C 109.5 . .
H51A C51 H51C 109.5 . .
H51B C51 H51C 109.5 . .
Si6 C52 H52A 109.5 . .
Si6 C52 H52B 109.5 . .
H52A C52 H52B 109.5 . .
Si6 C52 H52C 109.5 . .
H52A C52 H52C 109.5 . .
H52B C52 H52C 109.5 . .
C58 C53 C54 119.9(10) . .
C58 C53 H53 120.1 . .
C54 C53 H53 120.1 . .
C53 C54 C55 123.4(11) . .
C53 C54 H54 118.3 . .
C55 C54 H54 118.3 . .
C54 C55 C56 116.2(13) . .
C54 C55 H55 121.9 . .
C56 C55 H55 121.9 . .
C57 C56 C55 119.7(14) . .
C57 C56 H56 120.2 . .
C55 C56 H56 120.2 . .
C58 C57 C56 121.8(11) . .
C58 C57 H57 119.1 . .
C56 C57 H57 119.1 . .
C53 C58 C57 118.9(10) . .
C53 C58 C59 120.9(11) . .
C57 C58 C59 120.1(10) . .
C58 C59 H59A 109.5 . .
C58 C59 H59B 109.5 . .
H59A C59 H59B 109.5 . .
C58 C59 H59C 109.5 . .
H59A C59 H59C 109.5 . .
H59B C59 H59C 109.5 . .

loop_
_geom_bond_atom_site_label_1
_geom_bond_atom_site_label_2
_geom_bond_distance
_geom_bond_site_symmetry_2
Ca1 O1 2.329(3) .
Ca1 O1 2.329(3) 2_577
Ca1 O2 2.339(3) .
Ca1 O2 2.339(3) 2_577
Ca1 O3 2.370(3) 2_577
Ca1 O3 2.370(3) .
Ca1 Ca2 3.1530(10) .
Ca1 Ca2 3.1530(10) 2_577
Ca1 Si2 3.4064(14) .
Ca1 Si2 3.4064(14) 2_577
Ca1 Si1 3.4606(14) .
Ca1 Si1 3.4606(14) 2_577
Ca2 O2 2.290(3) .
Ca2 O1 2.332(3) .
Ca2 N6 2.372(4) .
Ca2 O4 2.389(3) .
Ca2 N7 2.390(4) .
Ca2 O3 2.635(4) .
Ca2 C12 2.804(5) .
Ca2 C11 2.965(5) .
Ca2 K1 3.4059(15) .
Ca3 N9 2.858(5) 2_666
Ca3 N9 2.861(5) .
Ca3 N8 3.030(5) .
Ca3 Si5 3.589(2) 2_666
Ca3 Si5 3.607(2) .
Ca3 Si4 3.614(2) .
Ca3 Ca3 4.051(2) 2_666
Ca3 K2 4.6186(17) .
Si1 O1 1.606(3) .
Si1 O5 1.634(4) .
Si1 C9 1.859(6) .
Si1 C10 1.865(6) .
Si1 K1 3.9010(18) .
Si2 O2 1.608(3) .
Si2 O5 1.646(4) 2_577
Si2 C8 1.864(5) .
Si2 C7 1.868(6) .
Si2 K1 3.6573(19) .
Si3 N8 1.677(5) .
Si3 C41 1.887(6) .
Si3 C42 1.890(6) .
Si3 C43 1.893(7) .
Si3 K2 3.594(2) .
Si4 N8 1.675(5) .
Si4 C48 1.885(7) .
Si4 C47 1.888(6) .
Si4 C49 1.891(6) .
Si4 K2 3.703(2) .
Si5 N9 1.668(5) .
Si5 C45 1.878(6) .
Si5 C46 1.887(6) .
Si5 C44 1.896(6) .
Si5 Ca3 3.589(2) 2_666
Si6 N9 1.667(5) .
Si6 C52 1.886(6) .
Si6 C50 1.890(6) .
Si6 C51 1.892(6) .
K1 O4 2.606(3) .
K1 O2 2.694(4) .
K1 O1 2.768(3) .
K1 C2 2.992(5) .
K1 C3 3.066(6) .
K1 C1 3.143(5) .
K1 C4 3.262(6) .
K1 O3 3.314(4) 2_577
K1 C6 3.317(6) .
K1 C5 3.372(6) .
K2 N8 2.734(4) .
K2 N3 2.907(4) .
K2 C40 3.165(6) .
K2 C35 3.186(5) .
K2 C39 3.274(6) .
K2 C36 3.331(5) .
K2 C38 3.416(6) .
K2 C37 3.452(6) .
O3 C11 1.301(6) .
O3 K1 3.314(4) 2_577
O4 C12 1.299(6) .
O5 Si2 1.646(4) 2_577
N1 C24 1.366(6) .
N1 C26 1.387(7) .
N1 C31 1.505(7) .
N2 C24 1.365(6) .
N2 C25 1.390(7) .
N2 C27 1.498(7) .
N3 C24 1.342(6) .
N3 C12 1.362(6) .
N4 C13 1.366(6) .
N4 C15 1.383(6) .
N4 C20 1.502(7) .
N5 C13 1.368(6) .
N5 C14 1.385(6) .
N5 C16 1.504(6) .
N6 C13 1.349(6) .
N6 C11 1.390(6) .
N7 C12 1.341(6) .
N7 C35 1.402(6) .
N9 Ca3 2.858(5) 2_666
N10 C11 1.316(6) 2_577
N10 C1 1.387(7) .
C1 C2 1.397(8) .
C1 C6 1.408(7) .
C2 C3 1.386(8) .
C2 H2 0.9300 .
C3 C4 1.388(9) .
C3 H3 0.9300 .
C4 C5 1.389(9) .
C4 H4 0.9300 .
C5 C6 1.391(8) .
C5 H5 0.9300 .
C6 H6 0.9300 .
C7 H7A 0.9600 .
C7 H7B 0.9600 .
C7 H7C 0.9600 .
C8 H8A 0.9600 .
C8 H8B 0.9600 .
C8 H8C 0.9600 .
C9 H9A 0.9600 .
C9 H9B 0.9600 .
C9 H9C 0.9600 .
C10 H10A 0.9600 .
C10 H10B 0.9600 .
C10 H10C 0.9600 .
C11 N10 1.316(6) 2_577
C14 C15 1.335(7) .
C14 H14 0.9300 .
C15 H15 0.9300 .
C16 C17 1.523(7) .
C16 C19 1.531(7) .
C16 C18 1.536(7) .
C17 H17A 0.9600 .
C17 H17B 0.9600 .
C17 H17C 0.9600 .
C18 H18A 0.9600 .
C18 H18B 0.9600 .
C18 H18C 0.9600 .
C19 H19A 0.9600 .
C19 H19B 0.9600 .
C19 H19C 0.9600 .
C20 C23 1.528(8) .
C20 C21 1.529(8) .
C20 C22 1.533(8) .
C21 H21A 0.9600 .
C21 H21B 0.9600 .
C21 H21C 0.9600 .
C22 H22A 0.9600 .
C22 H22B 0.9600 .
C22 H22C 0.9600 .
C23 H23A 0.9600 .
C23 H23B 0.9600 .
C23 H23C 0.9600 .
C25 C26 1.327(8) .
C25 H25 0.9300 .
C26 H26 0.9300 .
C27 C29 1.522(7) .
C27 C30 1.531(8) .
C27 C28 1.534(7) .
C28 H28A 0.9600 .
C28 H28B 0.9600 .
C28 H28C 0.9600 .
C29 H29A 0.9600 .
C29 H29B 0.9600 .
C29 H29C 0.9600 .
C30 H30A 0.9600 .
C30 H30B 0.9600 .
C30 H30C 0.9600 .
C31 C32 1.526(8) .
C31 C34 1.533(8) .
C31 C33 1.534(8) .
C32 H32A 0.9600 .
C32 H32B 0.9600 .
C32 H32C 0.9600 .
C33 H33A 0.9600 .
C33 H33B 0.9600 .
C33 H33C 0.9600 .
C34 H34A 0.9600 .
C34 H34B 0.9600 .
C34 H34C 0.9600 .
C35 C36 1.396(7) .
C35 C40 1.401(7) .
C36 C37 1.398(7) .
C36 H36 0.9300 .
C37 C38 1.387(8) .
C37 H37 0.9300 .
C38 C39 1.385(8) .
C38 H38 0.9300 .
C39 C40 1.383(7) .
C39 H39 0.9300 .
C40 H40 0.9300 .
C41 H41A 0.9600 .
C41 H41B 0.9600 .
C41 H41C 0.9600 .
C42 H42A 0.9600 .
C42 H42B 0.9600 .
C42 H42C 0.9600 .
C43 H43A 0.9600 .
C43 H43B 0.9600 .
C43 H43C 0.9600 .
C44 H44A 0.9600 .
C44 H44B 0.9600 .
C44 H44C 0.9600 .
C45 H45A 0.9600 .
C45 H45B 0.9600 .
C45 H45C 0.9600 .
C46 H46A 0.9600 .
C46 H46B 0.9600 .
C46 H46C 0.9600 .
C47 H47A 0.9600 .
C47 H47B 0.9600 .
C47 H47C 0.9600 .
C48 H48A 0.9600 .
C48 H48B 0.9600 .
C48 H48C 0.9600 .
C49 H49A 0.9600 .
C49 H49B 0.9600 .
C49 H49C 0.9600 .
C50 H50A 0.9600 .
C50 H50B 0.9600 .
C50 H50C 0.9600 .
C51 H51A 0.9600 .
C51 H51B 0.9600 .
C51 H51C 0.9600 .
C52 H52A 0.9600 .
C52 H52B 0.9600 .
C52 H52C 0.9600 .
C53 C58 1.350(11) .
C53 C54 1.375(13) .
C53 H53 0.9300 .
C54 C55 1.376(15) .
C54 H54 0.9300 .
C55 C56 1.408(17) .
C55 H55 0.9300 .
C56 C57 1.383(18) .
C56 H56 0.9300 .
C57 C58 1.376(14) .
C57 H57 0.9300 .
C58 C59 1.469(13) .
C59 H59A 0.9600 .
C59 H59B 0.9600 .
C59 H59C 0.9600 .
